data_7704929
loop_
_publ_author_name
'Hu, Fei-Long'
'Qin, Zhen'
'Wang, Meng-Fan'
'Kang, Xue Wan'
'Qin, Yong-Li'
'Wang, Yong'
'Chen, Shu-Li'
'Young, David James'
'Mi, Yan'

_publ_section_title
;
 Modulating the regioselectivity of solid-state photodimerization in
 coordination polymer crystals.
;
_journal_issue 31
_journal_name_full 'Dalton transactions (Cambridge, England : 2003)'
_journal_page_first 10858
_journal_page_last 10865
_journal_paper_doi 10.1039/d0dt02038a
_journal_volume 49
_journal_year 2020
_chemical_formula_moiety 'C29 H20 Cd N2 O6, H2 O'
_chemical_formula_sum 'C29 H20 Cd N2 O7'
_chemical_formula_weight 620.88
_space_group_crystal_system triclinic
_space_group_IT_number 2
_space_group_name_Hall '-P 1'
_space_group_name_H-M_alt 'P -1'
_atom_sites_solution_hydrogens mixed
_audit_creation_date 2020-06-26
_audit_creation_method
;
Olex2 1.3-dev
(compiled 2020.05.13 svn.r35546bd3 for OlexSys, GUI svn.r5830)
;
_audit_update_record
;
2020-07-14 deposited with the CCDC.	2020-07-21 downloaded from the CCDC.
;
_cell_angle_alpha 84.249(5)
_cell_angle_beta 85.233(6)
_cell_angle_gamma 81.271(6)
_cell_formula_units_Z 2
_cell_length_a 7.9063(6)
_cell_length_b 11.1283(6)
_cell_length_c 14.1644(8)
_cell_measurement_reflns_used 3369
_cell_measurement_temperature 293(2)
_cell_measurement_theta_max 27.8310
_cell_measurement_theta_min 2.8650
_cell_volume 1222.68(14)
_computing_cell_refinement 'Bruker FRAMBO'
_computing_data_collection 'Bruker FRAMBO'
_computing_data_reduction 'Bruker SAINT'
_computing_molecular_graphics 'Olex2 1.3-dev (Dolomanov et al., 2009)'
_computing_publication_material 'Olex2 1.3-dev (Dolomanov et al., 2009)'
_computing_structure_refinement 'SHELXL 2018/3 (Sheldrick, 2015)'
_computing_structure_solution 'Bruker SHELXTL'
_diffrn_ambient_temperature 293(2)
_diffrn_measured_fraction_theta_full 0.993
_diffrn_measured_fraction_theta_max 0.993
_diffrn_measurement_device_type 'Xcalibur, Atlas, Gemini'
_diffrn_radiation_type MoK\a
_diffrn_radiation_wavelength 0.71073
_diffrn_reflns_av_R_equivalents 0.0369
_diffrn_reflns_av_unetI/netI 0.0602
_diffrn_reflns_Laue_measured_fraction_full 0.993
_diffrn_reflns_Laue_measured_fraction_max 0.993
_diffrn_reflns_limit_h_max 10
_diffrn_reflns_limit_h_min -10
_diffrn_reflns_limit_k_max 14
_diffrn_reflns_limit_k_min -14
_diffrn_reflns_limit_l_max 18
_diffrn_reflns_limit_l_min -16
_diffrn_reflns_number 11636
_diffrn_reflns_point_group_measured_fraction_full 0.993
_diffrn_reflns_point_group_measured_fraction_max 0.993
_diffrn_reflns_theta_full 25.242
_diffrn_reflns_theta_max 27.498
_diffrn_reflns_theta_min 2.898
_exptl_absorpt_coefficient_mu 0.948
_exptl_crystal_colour COLOURLESS
_exptl_crystal_density_diffrn 1.686
_exptl_crystal_description BLOCK
_exptl_crystal_F_000 624
_exptl_crystal_size_max 0.21
_exptl_crystal_size_mid 0.2
_exptl_crystal_size_min 0.15
_refine_diff_density_max 0.497
_refine_diff_density_min -0.379
_refine_diff_density_rms 0.085
_refine_ls_extinction_method none
_refine_ls_goodness_of_fit_ref 1.049
_refine_ls_hydrogen_treatment constr
_refine_ls_matrix_type full
_refine_ls_number_parameters 367
_refine_ls_number_reflns 5584
_refine_ls_number_restraints 6
_refine_ls_restrained_S_all 1.050
_refine_ls_R_factor_all 0.0489
_refine_ls_R_factor_gt 0.0364
_refine_ls_shift/su_max 0.002
_refine_ls_shift/su_mean 0.000
_refine_ls_structure_factor_coef Fsqd
_refine_ls_weighting_details 'w=1/[\s^2^(Fo^2^)+(0.0206P)^2^] where P=(Fo^2^+2Fc^2^)/3'
_refine_ls_weighting_scheme calc
_refine_ls_wR_factor_gt 0.0625
_refine_ls_wR_factor_ref 0.0683
_reflns_Friedel_coverage 0.000
_reflns_number_gt 4733
_reflns_number_total 5584
_reflns_threshold_expression 'I > 2\s(I)'
_cod_data_source_file d0dt02038a2.cif
_cod_data_source_block 3
_cod_depositor_comments 'Adding full bibliography for 7704924--7704929.cif.'
_cod_database_code 7704929
_shelx_shelxl_version_number 2018/3
_shelx_space_group_comment
;
The symmetry employed for this shelxl refinement is uniquely defined
by the following loop, which should always be used as a source of
symmetry information in preference to the above space-group names.
They are only intended as comments.
;
_olex2_refinement_description
;
1. Fixed Uiso
 At 1.2 times of:
  All C(H) groups
 At 1.5 times of:
  All N(H) groups, All O(H,H) groups
2. Uiso/Uaniso restraints and constraints
Uanis(O7B) \\sim Ueq: with sigma of 0.005 and sigma for terminal atoms of 0.01
3. Others
 Fixed Sof: O7B(0.5) H7BA(0.5) H7BB(0.5) O7A(0.5) H7AA(0.5) H7AB(0.5)
4.a Riding coordinates:
 N2(H2A)
4.b Free rotating group:
 O7B(H7BA,H7BB), O7A(H7AA,H7AB)
4.c Aromatic/amide H refined with riding coordinates:
 C1(H1), C2(H2), C4(H4), C5(H5), C6(H6), C7(H7), C9(H9), C10(H10), C12(H12),
 C13(H13), C14(H14), C15(H15), C17(H17), C18(H18), C19(H19), C20(H20), C23(H23),
  C24(H24), C25(H25)
;
_olex2_submission_special_instructions 'No special instructions were received'

loop_
_space_group_symop_operation_xyz
'x, y, z'
'-x, -y, -z'

loop_
_atom_site_label
_atom_site_type_symbol
_atom_site_fract_x
_atom_site_fract_y
_atom_site_fract_z
_atom_site_U_iso_or_equiv
_atom_site_adp_type
_atom_site_occupancy
_atom_site_site_symmetry_order
_atom_site_calc_flag
_atom_site_refinement_flags_posn
_atom_site_refinement_flags_adp
_atom_site_refinement_flags_occupancy
_atom_site_disorder_assembly
_atom_site_disorder_group
C1 C 1.0807(4) 0.7433(3) 0.3317(2) 0.0341(7) Uani 1 1 d . . . . .
H1 H 1.113373 0.709139 0.391284 0.041 Uiso 1 1 calc R U . . .
C2 C 1.0122(4) 0.6725(3) 0.2747(2) 0.0362(7) Uani 1 1 d . . . . .
H2 H 1.003243 0.591605 0.295340 0.043 Uiso 1 1 calc R U . . .
C3 C 0.9563(3) 0.7209(3) 0.1867(2) 0.0304(6) Uani 1 1 d . . . . .
C4 C 0.9795(4) 0.8411(3) 0.1599(2) 0.0412(8) Uani 1 1 d . . . . .
H4 H 0.945194 0.878451 0.101494 0.049 Uiso 1 1 calc R U . . .
C5 C 1.0533(4) 0.9049(3) 0.2199(2) 0.0378(7) Uani 1 1 d . . . . .
H5 H 1.069697 0.984710 0.199643 0.045 Uiso 1 1 calc R U . . .
C6 C 0.8819(3) 0.6475(3) 0.1257(2) 0.0372(7) Uani 1 1 d . . . . .
H6 H 0.883546 0.565103 0.145326 0.045 Uiso 1 1 calc R U . . .
C7 C 0.8124(3) 0.6890(3) 0.0448(2) 0.0381(7) Uani 1 1 d . . . . .
H7 H 0.806944 0.772506 0.028762 0.046 Uiso 1 1 calc R U . . .
C8 C 0.7427(3) 0.6213(3) -0.0232(2) 0.0334(7) Uani 1 1 d . . . . .
C9 C 0.7375(4) 0.4960(3) -0.0103(2) 0.0385(7) Uani 1 1 d . . . . .
H9 H 0.777708 0.451078 0.044330 0.046 Uiso 1 1 calc R U . . .
C10 C 0.6732(4) 0.4384(3) -0.0782(2) 0.0383(7) Uani 1 1 d . . . . .
H10 H 0.671248 0.354678 -0.068175 0.046 Uiso 1 1 calc R U . . .
C11 C 0.6110(3) 0.5010(3) -0.1611(2) 0.0334(7) Uani 1 1 d . . . . .
C12 C 0.6183(4) 0.6263(3) -0.1743(2) 0.0423(8) Uani 1 1 d . . . . .
H12 H 0.579902 0.670918 -0.229473 0.051 Uiso 1 1 calc R U . . .
C13 C 0.6820(4) 0.6842(3) -0.1065(2) 0.0406(7) Uani 1 1 d . . . . .
H13 H 0.684522 0.767802 -0.116587 0.049 Uiso 1 1 calc R U . . .
C14 C 0.5423(3) 0.4366(3) -0.2302(2) 0.0363(7) Uani 1 1 d . . . . .
H14 H 0.559023 0.351828 -0.220730 0.044 Uiso 1 1 calc R U . . .
C15 C 0.4581(4) 0.4858(3) -0.3056(2) 0.0367(7) Uani 1 1 d . . . . .
H15 H 0.440277 0.570589 -0.314978 0.044 Uiso 1 1 calc R U . . .
C16 C 0.3914(3) 0.4202(3) -0.3746(2) 0.0314(6) Uani 1 1 d . . . . .
C17 C 0.4178(3) 0.2927(3) -0.3728(2) 0.0359(7) Uani 1 1 d . . . . .
H17 H 0.479442 0.246011 -0.325479 0.043 Uiso 1 1 calc R U . . .
C18 C 0.3532(4) 0.2367(3) -0.4406(2) 0.0381(7) Uani 1 1 d . . . . .
H18 H 0.371448 0.152016 -0.439123 0.046 Uiso 1 1 calc R U . . .
C19 C 0.2376(4) 0.4244(3) -0.5140(2) 0.0379(7) Uani 1 1 d . . . . .
H19 H 0.176400 0.468310 -0.562728 0.045 Uiso 1 1 calc R U . . .
C20 C 0.2995(4) 0.4850(3) -0.4483(2) 0.0356(7) Uani 1 1 d . . . . .
H20 H 0.280388 0.569877 -0.452549 0.043 Uiso 1 1 calc R U . . .
C21 C 0.5005(3) 1.0432(3) 0.3019(2) 0.0321(7) Uani 1 1 d . . . . .
C22 C 0.6544(3) 1.0994(2) 0.25727(18) 0.0274(6) Uani 1 1 d . . . . .
C23 C 0.6737(3) 1.1187(3) 0.1585(2) 0.0349(7) Uani 1 1 d . . . . .
H23 H 0.602474 1.086580 0.121711 0.042 Uiso 1 1 calc R U . . .
C24 C 0.7966(4) 1.1847(3) 0.1146(2) 0.0402(8) Uani 1 1 d . . . . .
H24 H 0.810798 1.194497 0.048549 0.048 Uiso 1 1 calc R U . . .
C25 C 0.8987(4) 1.2363(3) 0.1690(2) 0.0364(7) Uani 1 1 d . . . . .
H25 H 0.975328 1.286282 0.139567 0.044 Uiso 1 1 calc R U . . .
C26 C 0.8875(3) 1.2138(2) 0.26743(18) 0.0257(6) Uani 1 1 d . . . . .
C27 C 0.7675(3) 1.1431(2) 0.31257(18) 0.0238(6) Uani 1 1 d . . . . .
C28 C 0.7727(3) 1.1111(2) 0.41837(18) 0.0258(6) Uani 1 1 d . . . . .
C29 C 1.0099(3) 1.2644(3) 0.32326(19) 0.0279(6) Uani 1 1 d . . . . .
Cd1 Cd 1.19701(2) 0.98317(2) 0.39770(2) 0.02642(7) Uani 1 1 d . . . . .
N1 N 1.1024(3) 0.8587(2) 0.30521(15) 0.0275(5) Uani 1 1 d . . . . .
N2 N 0.2643(3) 0.3024(2) -0.50894(17) 0.0350(6) Uani 1 1 d . . . . .
H2A H 0.209363 0.262711 -0.555438 0.053 Uiso 1 1 d R U . . .
O1 O 1.1075(2) 1.18696(16) 0.37528(14) 0.0348(5) Uani 1 1 d . . . . .
O2 O 1.0136(3) 1.37483(18) 0.31597(16) 0.0471(6) Uani 1 1 d . . . . .
O3 O 0.7250(2) 1.18983(17) 0.47567(13) 0.0361(5) Uani 1 1 d . . . . .
O4 O 0.8404(2) 1.00277(16) 0.44381(12) 0.0299(4) Uani 1 1 d . . . . .
O5 O 0.4658(2) 1.04528(19) 0.38952(14) 0.0390(5) Uani 1 1 d . . . . .
O6 O 0.4084(3) 1.0010(2) 0.24989(16) 0.0611(7) Uani 1 1 d . . . . .
O7B O 0.4379(15) 0.8854(9) 0.0824(9) 0.107(3) Uani 0.5 1 d G U P A 2
H7BA H 0.458667 0.902971 0.136931 0.161 Uiso 0.5 1 d G U P A 2
H7BB H 0.502818 0.924074 0.043691 0.161 Uiso 0.5 1 d G U P A 2
O7A O 0.3626(16) 0.9637(14) 0.0610(7) 0.139(5) Uani 0.5 1 d G . P B 1
H7AA H 0.385993 0.963649 0.118532 0.209 Uiso 0.5 1 d G U P B 1
H7AB H 0.255896 0.990146 0.061071 0.209 Uiso 0.5 1 d G U P B 1

loop_
_atom_site_aniso_label
_atom_site_aniso_U_11
_atom_site_aniso_U_22
_atom_site_aniso_U_33
_atom_site_aniso_U_23
_atom_site_aniso_U_13
_atom_site_aniso_U_12
C1 0.0442(16) 0.0331(16) 0.0283(15) -0.0009(13) -0.0096(13) -0.0135(14)
C2 0.0454(17) 0.0290(16) 0.0384(17) -0.0030(14) -0.0088(14) -0.0150(14)
C3 0.0279(13) 0.0358(16) 0.0308(15) -0.0127(13) -0.0044(12) -0.0072(13)
C4 0.0579(19) 0.0387(18) 0.0310(16) -0.0066(14) -0.0183(15) -0.0086(15)
C5 0.0564(19) 0.0271(15) 0.0345(17) -0.0036(13) -0.0114(15) -0.0156(14)
C6 0.0384(15) 0.0371(17) 0.0408(18) -0.0119(15) -0.0071(14) -0.0131(14)
C7 0.0354(15) 0.0381(17) 0.0443(18) -0.0160(15) -0.0050(14) -0.0077(14)
C8 0.0267(13) 0.0382(17) 0.0387(17) -0.0117(14) -0.0052(13) -0.0079(13)
C9 0.0374(16) 0.0442(19) 0.0371(17) -0.0089(15) -0.0145(14) -0.0063(14)
C10 0.0420(16) 0.0327(16) 0.0440(18) -0.0125(14) -0.0136(14) -0.0054(14)
C11 0.0291(14) 0.0386(17) 0.0349(16) -0.0134(14) -0.0040(13) -0.0049(13)
C12 0.0467(18) 0.0411(19) 0.0427(18) -0.0070(15) -0.0174(15) -0.0079(15)
C13 0.0460(17) 0.0350(17) 0.0451(19) -0.0107(15) -0.0147(15) -0.0082(14)
C14 0.0330(15) 0.0389(17) 0.0409(17) -0.0156(14) -0.0084(13) -0.0063(13)
C15 0.0386(15) 0.0329(16) 0.0426(18) -0.0143(14) -0.0080(14) -0.0076(14)
C16 0.0275(13) 0.0356(16) 0.0346(16) -0.0129(13) -0.0032(12) -0.0093(13)
C17 0.0339(15) 0.0347(17) 0.0418(18) -0.0089(14) -0.0151(13) -0.0031(13)
C18 0.0426(16) 0.0311(16) 0.0443(19) -0.0096(14) -0.0123(15) -0.0079(14)
C19 0.0443(17) 0.0335(17) 0.0396(17) -0.0034(14) -0.0156(14) -0.0106(14)
C20 0.0426(16) 0.0279(15) 0.0393(17) -0.0069(14) -0.0101(14) -0.0083(13)
C21 0.0289(14) 0.0347(16) 0.0343(17) 0.0000(13) -0.0097(13) -0.0073(13)
C22 0.0277(13) 0.0305(15) 0.0252(14) -0.0005(12) -0.0050(11) -0.0076(12)
C23 0.0325(14) 0.0477(18) 0.0287(15) -0.0052(14) -0.0115(13) -0.0124(14)
C24 0.0408(16) 0.057(2) 0.0227(15) 0.0068(14) -0.0060(13) -0.0126(16)
C25 0.0349(15) 0.0426(18) 0.0328(16) 0.0087(14) -0.0033(13) -0.0162(14)
C26 0.0250(13) 0.0272(14) 0.0254(14) 0.0004(12) -0.0069(11) -0.0051(12)
C27 0.0234(12) 0.0238(14) 0.0244(14) -0.0021(11) -0.0040(11) -0.0036(11)
C28 0.0227(12) 0.0335(15) 0.0244(14) -0.0040(13) -0.0050(11) -0.0113(12)
C29 0.0291(14) 0.0295(15) 0.0269(15) -0.0041(12) -0.0009(12) -0.0099(12)
Cd1 0.03339(11) 0.02696(12) 0.02217(11) -0.00475(8) -0.00584(8) -0.01098(9)
N1 0.0316(12) 0.0283(12) 0.0247(12) -0.0056(10) -0.0032(10) -0.0079(10)
N2 0.0373(13) 0.0370(14) 0.0363(14) -0.0113(12) -0.0129(11) -0.0123(11)
O1 0.0394(10) 0.0272(10) 0.0423(12) -0.0032(9) -0.0212(9) -0.0087(9)
O2 0.0610(14) 0.0251(11) 0.0599(15) 0.0019(10) -0.0229(12) -0.0142(10)
O3 0.0450(11) 0.0364(11) 0.0286(11) -0.0090(9) -0.0013(9) -0.0080(10)
O4 0.0345(10) 0.0306(10) 0.0250(10) -0.0007(8) -0.0066(8) -0.0049(9)
O5 0.0337(10) 0.0540(13) 0.0316(11) 0.0019(10) -0.0031(9) -0.0165(10)
O6 0.0605(14) 0.0918(19) 0.0457(14) -0.0137(13) -0.0061(12) -0.0516(14)
O7B 0.126(7) 0.114(6) 0.091(6) -0.045(5) 0.004(5) -0.030(5)
O7A 0.175(11) 0.208(14) 0.066(6) -0.041(8) 0.010(7) -0.121(11)

loop_
_atom_type_symbol
_atom_type_description
_atom_type_scat_dispersion_real
_atom_type_scat_dispersion_imag
_atom_type_scat_source
C C 0.0030 0.0020 'International Tables Vol C Tables 4.2.6.8 and 6.1.1.4'
H H 0.0000 0.0000 'International Tables Vol C Tables 4.2.6.8 and 6.1.1.4'
Cd Cd -0.8080 1.2020 'International Tables Vol C Tables 4.2.6.8 and 6.1.1.4'
N N 0.0060 0.0030 'International Tables Vol C Tables 4.2.6.8 and 6.1.1.4'
O O 0.0110 0.0060 'International Tables Vol C Tables 4.2.6.8 and 6.1.1.4'

loop_
_geom_angle_atom_site_label_1
_geom_angle_atom_site_label_2
_geom_angle_atom_site_label_3
_geom_angle
_geom_angle_site_symmetry_1
_geom_angle_site_symmetry_3
_geom_angle_publ_flag
C2 C1 H1 118.6 . . ?
N1 C1 H1 118.6 . . ?
N1 C1 C2 122.8(3) . . ?
C1 C2 H2 119.7 . . ?
C1 C2 C3 120.6(3) . . ?
C3 C2 H2 119.7 . . ?
C2 C3 C4 116.0(3) . . ?
C2 C3 C6 121.3(3) . . ?
C4 C3 C6 122.7(3) . . ?
C3 C4 H4 120.0 . . ?
C5 C4 C3 119.9(3) . . ?
C5 C4 H4 120.0 . . ?
C4 C5 H5 118.2 . . ?
N1 C5 C4 123.6(3) . . ?
N1 C5 H5 118.2 . . ?
C3 C6 H6 117.4 . . ?
C7 C6 C3 125.2(3) . . ?
C7 C6 H6 117.4 . . ?
C6 C7 H7 115.5 . . ?
C6 C7 C8 129.0(3) . . ?
C8 C7 H7 115.5 . . ?
C9 C8 C7 123.6(3) . . ?
C13 C8 C7 118.8(3) . . ?
C13 C8 C9 117.6(3) . . ?
C8 C9 H9 119.8 . . ?
C10 C9 C8 120.3(3) . . ?
C10 C9 H9 119.8 . . ?
C9 C10 H10 118.9 . . ?
C9 C10 C11 122.3(3) . . ?
C11 C10 H10 118.9 . . ?
C10 C11 C12 117.2(3) . . ?
C10 C11 C14 120.3(3) . . ?
C12 C11 C14 122.4(3) . . ?
C11 C12 H12 119.7 . . ?
C13 C12 C11 120.6(3) . . ?
C13 C12 H12 119.7 . . ?
C8 C13 H13 119.0 . . ?
C12 C13 C8 121.9(3) . . ?
C12 C13 H13 119.0 . . ?
C11 C14 H14 116.5 . . ?
C15 C14 C11 127.0(3) . . ?
C15 C14 H14 116.5 . . ?
C14 C15 H15 116.8 . . ?
C14 C15 C16 126.4(3) . . ?
C16 C15 H15 116.8 . . ?
C17 C16 C15 123.1(3) . . ?
C20 C16 C15 119.8(3) . . ?
C20 C16 C17 117.1(3) . . ?
C16 C17 H17 119.9 . . ?
C18 C17 C16 120.1(3) . . ?
C18 C17 H17 119.9 . . ?
C17 C18 H18 119.7 . . ?
N2 C18 C17 120.7(3) . . ?
N2 C18 H18 119.7 . . ?
C20 C19 H19 119.7 . . ?
N2 C19 H19 119.7 . . ?
N2 C19 C20 120.5(3) . . ?
C16 C20 H20 119.8 . . ?
C19 C20 C16 120.3(3) . . ?
C19 C20 H20 119.8 . . ?
C22 C21 Cd1 168.99(19) . 1_455 ?
O5 C21 C22 118.7(3) . . ?
O5 C21 Cd1 55.31(14) . 1_455 ?
O6 C21 C22 119.3(3) . . ?
O6 C21 Cd1 67.08(16) . 1_455 ?
O6 C21 O5 122.0(3) . . ?
C23 C22 C21 118.5(3) . . ?
C23 C22 C27 119.3(3) . . ?
C27 C22 C21 121.8(2) . . ?
C22 C23 H23 119.5 . . ?
C24 C23 C22 121.0(3) . . ?
C24 C23 H23 119.5 . . ?
C23 C24 H24 120.2 . . ?
C23 C24 C25 119.7(3) . . ?
C25 C24 H24 120.2 . . ?
C24 C25 H25 119.8 . . ?
C24 C25 C26 120.4(3) . . ?
C26 C25 H25 119.8 . . ?
C25 C26 C27 120.2(3) . . ?
C25 C26 C29 118.5(2) . . ?
C27 C26 C29 121.2(2) . . ?
C22 C27 C28 122.9(2) . . ?
C26 C27 C22 119.0(2) . . ?
C26 C27 C28 118.0(2) . . ?
C27 C28 Cd1 170.89(18) . 2_776 ?
O3 C28 C27 121.1(2) . . ?
O3 C28 Cd1 68.01(14) . 2_776 ?
O3 C28 O4 123.1(2) . . ?
O4 C28 C27 115.6(2) . . ?
O4 C28 Cd1 55.32(12) . 2_776 ?
O1 C29 C26 116.7(2) . . ?
O2 C29 C26 119.4(2) . . ?
O2 C29 O1 123.9(3) . . ?
N1 Cd1 O1 118.90(7) . . ?
N1 Cd1 O3 92.33(7) . 2_776 ?
N1 Cd1 O4 131.12(8) . 2_776 ?
N1 Cd1 O5 128.14(7) . 1_655 ?
N1 Cd1 O6 79.47(8) . 1_655 ?
O1 Cd1 O3 143.13(6) . 2_776 ?
O1 Cd1 O5 82.81(7) . 1_655 ?
O1 Cd1 O6 89.20(8) . 1_655 ?
O3 Cd1 O6 117.24(7) 2_776 1_655 ?
O4 Cd1 O1 88.73(7) 2_776 . ?
O4 Cd1 O3 54.69(6) 2_776 2_776 ?
O4 Cd1 O5 92.27(7) 2_776 1_655 ?
O4 Cd1 O6 144.79(7) 2_776 1_655 ?
O5 Cd1 O3 93.18(7) 1_655 2_776 ?
O5 Cd1 O6 52.62(7) 1_655 1_655 ?
C1 N1 Cd1 124.80(18) . . ?
C5 N1 C1 117.0(2) . . ?
C5 N1 Cd1 118.04(19) . . ?
C18 N2 C19 121.2(3) . . ?
C18 N2 H2A 121.3 . . ?
C19 N2 H2A 117.3 . . ?
C29 O1 Cd1 140.43(18) . . ?
C28 O3 Cd1 84.82(15) . 2_776 ?
C28 O4 Cd1 108.33(15) . . ?
C28 O4 Cd1 97.08(14) . 2_776 ?
Cd1 O4 Cd1 106.18(7) 2_776 . ?
C21 O5 Cd1 98.41(18) . 1_455 ?
C21 O6 Cd1 86.47(18) . 1_455 ?
H7BA O7B H7BB 104.5 . . ?
H7AA O7A H7AB 104.5 . . ?

loop_
_geom_bond_atom_site_label_1
_geom_bond_atom_site_label_2
_geom_bond_distance
_geom_bond_site_symmetry_2
_geom_bond_publ_flag
C1 H1 0.9300 . ?
C1 C2 1.377(4) . ?
C1 N1 1.334(3) . ?
C2 H2 0.9300 . ?
C2 C3 1.387(4) . ?
C3 C4 1.388(4) . ?
C3 C6 1.459(4) . ?
C4 H4 0.9300 . ?
C4 C5 1.377(4) . ?
C5 H5 0.9300 . ?
C5 N1 1.330(3) . ?
C6 H6 0.9300 . ?
C6 C7 1.323(4) . ?
C7 H7 0.9300 . ?
C7 C8 1.469(4) . ?
C8 C9 1.395(4) . ?
C8 C13 1.393(4) . ?
C9 H9 0.9300 . ?
C9 C10 1.377(4) . ?
C10 H10 0.9300 . ?
C10 C11 1.392(4) . ?
C11 C12 1.397(4) . ?
C11 C14 1.453(4) . ?
C12 H12 0.9300 . ?
C12 C13 1.377(4) . ?
C13 H13 0.9300 . ?
C14 H14 0.9300 . ?
C14 C15 1.332(4) . ?
C15 H15 0.9300 . ?
C15 C16 1.454(4) . ?
C16 C17 1.401(4) . ?
C16 C20 1.398(4) . ?
C17 H17 0.9300 . ?
C17 C18 1.367(4) . ?
C18 H18 0.9300 . ?
C18 N2 1.334(4) . ?
C19 H19 0.9300 . ?
C19 C20 1.365(4) . ?
C19 N2 1.338(4) . ?
C20 H20 0.9300 . ?
C21 C22 1.515(4) . ?
C21 Cd1 2.795(3) 1_455 ?
C21 O5 1.251(3) . ?
C21 O6 1.247(3) . ?
C22 C23 1.393(4) . ?
C22 C27 1.405(4) . ?
C23 H23 0.9300 . ?
C23 C24 1.376(4) . ?
C24 H24 0.9300 . ?
C24 C25 1.381(4) . ?
C25 H25 0.9300 . ?
C25 C26 1.390(4) . ?
C26 C27 1.397(4) . ?
C26 C29 1.503(4) . ?
C27 C28 1.508(3) . ?
C28 Cd1 2.725(3) 2_776 ?
C28 O3 1.249(3) . ?
C28 O4 1.272(3) . ?
C29 O1 1.283(3) . ?
C29 O2 1.228(3) . ?
Cd1 N1 2.244(2) . ?
Cd1 O1 2.2695(18) . ?
Cd1 O3 2.5368(19) 2_776 ?
Cd1 O4 2.2578(17) 2_776 ?
Cd1 O5 2.323(2) 1_655 ?
Cd1 O6 2.579(2) 1_655 ?
N2 H2A 0.9902 . ?
O7B H7BA 0.8501 . ?
O7B H7BB 0.8500 . ?
O7A H7AA 0.8499 . ?
O7A H7AB 0.8501 . ?

loop_
_geom_torsion_atom_site_label_1
_geom_torsion_atom_site_label_2
_geom_torsion_atom_site_label_3
_geom_torsion_atom_site_label_4
_geom_torsion
_geom_torsion_site_symmetry_1
_geom_torsion_site_symmetry_2
_geom_torsion_site_symmetry_3
_geom_torsion_site_symmetry_4
_geom_torsion_publ_flag
C1 C2 C3 C4 2.1(4) . . . . ?
C1 C2 C3 C6 -179.5(2) . . . . ?
C2 C1 N1 C5 0.4(4) . . . . ?
C2 C1 N1 Cd1 175.8(2) . . . . ?
C2 C3 C4 C5 -0.4(4) . . . . ?
C2 C3 C6 C7 174.0(3) . . . . ?
C3 C4 C5 N1 -1.4(5) . . . . ?
C3 C6 C7 C8 176.6(3) . . . . ?
C4 C3 C6 C7 -7.7(4) . . . . ?
C4 C5 N1 C1 1.4(4) . . . . ?
C4 C5 N1 Cd1 -174.3(2) . . . . ?
C6 C3 C4 C5 -178.8(3) . . . . ?
C6 C7 C8 C9 1.0(5) . . . . ?
C6 C7 C8 C13 -177.3(3) . . . . ?
C7 C8 C9 C10 -178.7(3) . . . . ?
C7 C8 C13 C12 178.6(3) . . . . ?
C8 C9 C10 C11 -0.2(4) . . . . ?
C9 C8 C13 C12 0.2(4) . . . . ?
C9 C10 C11 C12 1.0(4) . . . . ?
C9 C10 C11 C14 -179.3(3) . . . . ?
C10 C11 C12 C13 -1.2(4) . . . . ?
C10 C11 C14 C15 170.3(3) . . . . ?
C11 C12 C13 C8 0.7(5) . . . . ?
C11 C14 C15 C16 179.4(3) . . . . ?
C12 C11 C14 C15 -10.0(5) . . . . ?
C13 C8 C9 C10 -0.4(4) . . . . ?
C14 C11 C12 C13 179.0(3) . . . . ?
C14 C15 C16 C17 -4.1(5) . . . . ?
C14 C15 C16 C20 177.5(3) . . . . ?
C15 C16 C17 C18 -179.2(3) . . . . ?
C15 C16 C20 C19 179.4(3) . . . . ?
C16 C17 C18 N2 -0.1(4) . . . . ?
C17 C16 C20 C19 0.9(4) . . . . ?
C17 C18 N2 C19 0.9(4) . . . . ?
C20 C16 C17 C18 -0.7(4) . . . . ?
C20 C19 N2 C18 -0.8(4) . . . . ?
C21 C22 C23 C24 170.8(3) . . . . ?
C21 C22 C27 C26 -168.2(2) . . . . ?
C21 C22 C27 C28 15.5(4) . . . . ?
C22 C21 O5 Cd1 169.1(2) . . . 1_455 ?
C22 C21 O6 Cd1 -170.0(2) . . . 1_455 ?
C22 C23 C24 C25 -2.3(4) . . . . ?
C22 C27 C28 O3 -111.7(3) . . . . ?
C22 C27 C28 O4 73.5(3) . . . . ?
C23 C22 C27 C26 5.4(4) . . . . ?
C23 C22 C27 C28 -171.0(2) . . . . ?
C23 C24 C25 C26 5.2(4) . . . . ?
C24 C25 C26 C27 -2.8(4) . . . . ?
C24 C25 C26 C29 175.6(2) . . . . ?
C25 C26 C27 C22 -2.5(4) . . . . ?
C25 C26 C27 C28 174.0(2) . . . . ?
C25 C26 C29 O1 -120.9(3) . . . . ?
C25 C26 C29 O2 58.0(3) . . . . ?
C26 C27 C28 O3 71.9(3) . . . . ?
C26 C27 C28 O4 -102.9(3) . . . . ?
C26 C29 O1 Cd1 13.8(4) . . . . ?
C27 C22 C23 C24 -3.0(4) . . . . ?
C27 C26 C29 O1 57.4(3) . . . . ?
C27 C26 C29 O2 -123.7(3) . . . . ?
C27 C28 O3 Cd1 -179.8(2) . . . 2_776 ?
C27 C28 O4 Cd1 71.1(2) . . . . ?
C27 C28 O4 Cd1 -179.18(18) . . . 2_776 ?
C29 C26 C27 C22 179.1(2) . . . . ?
C29 C26 C27 C28 -4.4(3) . . . . ?
Cd1 C21 C22 C23 -113.4(10) 1_455 . . . ?
Cd1 C21 C22 C27 60.2(11) 1_455 . . . ?
Cd1 C28 O4 Cd1 -109.69(12) 2_776 . . . ?
N1 C1 C2 C3 -2.2(4) . . . . ?
N2 C19 C20 C16 -0.1(4) . . . . ?
O2 C29 O1 Cd1 -165.0(2) . . . . ?
O3 C28 O4 Cd1 -103.6(2) . . . . ?
O3 C28 O4 Cd1 6.1(3) . . . 2_776 ?
O4 C28 O3 Cd1 -5.4(2) . . . 2_776 ?
O5 C21 C22 C23 -167.6(3) . . . . ?
O5 C21 C22 C27 6.1(4) . . . . ?
O5 C21 O6 Cd1 7.0(3) . . . 1_455 ?
O6 C21 C22 C23 9.5(4) . . . . ?
O6 C21 C22 C27 -176.9(3) . . . . ?
O6 C21 O5 Cd1 -7.9(3) . . . 1_455 ?
